data_4312154
loop_
_publ_author_name
'Russell C. Pratt'
'Liviu M. Mirica'
'T. Daniel P. Stack'

_publ_section_title
;
 Snapshots of a Metamorphosing Cu(II) Ground State in a Galactose
 Oxidase-Inspired Complex
;
_journal_name_full 'Inorganic Chemistry'
_journal_page_first 8030
_journal_page_last 8039
_journal_paper_doi 10.1021/ic048904z
_journal_volume 43
_journal_year 2004
_chemical_formula_moiety 'C35 H47 Cu N O2 S2, C2 H3 N'
_chemical_formula_sum 'C37 H50 Cu N2 O2 S2'
_chemical_formula_weight 682.45
_chemical_name_systematic
; 
 ? 
;
_space_group_IT_number 14
_symmetry_cell_setting monoclinic
_symmetry_space_group_name_Hall '-P 2ybc'
_symmetry_space_group_name_H-M 'P 1 21/c 1'
_atom_sites_solution_hydrogens geom
_atom_sites_solution_primary direct
_atom_sites_solution_secondary difmap
_audit_creation_method SHELXL-97
_cell_angle_alpha 90.00
_cell_angle_beta 98.9000(10)
_cell_angle_gamma 90.00
_cell_formula_units_Z 4
_cell_length_a 9.33100(10)
_cell_length_b 17.7240(3)
_cell_length_c 22.66400(10)
_cell_measurement_reflns_used 6327
_cell_measurement_temperature 131(2)
_cell_measurement_theta_max 23.82
_cell_measurement_theta_min 1.82
_cell_volume 3703.10(8)
_computing_structure_refinement 'SHELXL-97 (Sheldrick, 1997)'
_computing_structure_solution 'SHELXS-97 (Sheldrick, 1990)'
_diffrn_ambient_temperature 131(2)
_diffrn_measured_fraction_theta_full 0.996
_diffrn_measured_fraction_theta_max 0.996
_diffrn_measurement_device_type
;
;
_diffrn_measurement_method
;
;
_diffrn_radiation_monochromator graphite
_diffrn_radiation_source 'fine-focus sealed tube'
_diffrn_radiation_type MoK\a
_diffrn_radiation_wavelength 0.71073
_diffrn_reflns_av_R_equivalents 0.0466
_diffrn_reflns_av_sigmaI/netI 0.0568
_diffrn_reflns_limit_h_max 10
_diffrn_reflns_limit_h_min -9
_diffrn_reflns_limit_k_max 20
_diffrn_reflns_limit_k_min -16
_diffrn_reflns_limit_l_max 23
_diffrn_reflns_limit_l_min -25
_diffrn_reflns_number 14576
_diffrn_reflns_theta_full 23.82
_diffrn_reflns_theta_max 23.82
_diffrn_reflns_theta_min 1.82
_diffrn_standards_decay_% 'not measured'
_diffrn_standards_interval_count 'not measured'
_diffrn_standards_interval_time 'not measured'
_diffrn_standards_number 'not measured'
_exptl_absorpt_coefficient_mu 0.735
_exptl_absorpt_correction_T_max 0.84
_exptl_absorpt_correction_T_min 0.49
_exptl_absorpt_correction_type multi-scan
_exptl_absorpt_process_details 'Sheldrick SADABS'
_exptl_crystal_colour purple
_exptl_crystal_density_diffrn 1.224
_exptl_crystal_density_method 'not measured'
_exptl_crystal_description rhombic
_exptl_crystal_F_000 1452
_exptl_crystal_size_max 0.32
_exptl_crystal_size_mid 0.24
_exptl_crystal_size_min 0.23
_refine_diff_density_max 0.261
_refine_diff_density_min -0.610
_refine_diff_density_rms 0.067
_refine_ls_extinction_method none
_refine_ls_goodness_of_fit_ref 1.015
_refine_ls_hydrogen_treatment mixed
_refine_ls_matrix_type full
_refine_ls_number_parameters 410
_refine_ls_number_reflns 5674
_refine_ls_number_restraints 1
_refine_ls_restrained_S_all 1.015
_refine_ls_R_factor_all 0.0533
_refine_ls_R_factor_gt 0.0363
_refine_ls_shift/su_max 0.011
_refine_ls_shift/su_mean 0.000
_refine_ls_structure_factor_coef Fsqd
_refine_ls_weighting_details 'calc w=1/[\s^2^(Fo^2^)+(0.0428P)^2^+1.6330P] where P=(Fo^2^+2Fc^2^)/3'
_refine_ls_weighting_scheme calc
_refine_ls_wR_factor_gt 0.0877
_refine_ls_wR_factor_ref 0.0952
_reflns_number_gt 4485
_reflns_number_total 5674
_reflns_threshold_expression >2sigma(I)
_cod_data_source_file ic048904zsi20040809_062433_1.cif
_cod_data_source_block shelxl
_cod_original_sg_symbol_H-M 'P 21/c'
_cod_database_code 4312154

loop_
_symmetry_equiv_pos_as_xyz
'x, y, z'
'-x, y+1/2, -z+1/2'
'-x, -y, -z'
'x, -y-1/2, z-1/2'

loop_
_atom_site_label
_atom_site_type_symbol
_atom_site_fract_x
_atom_site_fract_y
_atom_site_fract_z
_atom_site_U_iso_or_equiv
_atom_site_adp_type
_atom_site_occupancy
_atom_site_symmetry_multiplicity
_atom_site_calc_flag
_atom_site_refinement_flags
_atom_site_disorder_assembly
_atom_site_disorder_group
Cu1 Cu 0.45298(3) 0.306723(17) 0.126507(14) 0.01726(11) Uani 1 1 d U . .
S1 S 0.61128(7) 0.24264(4) 0.06897(3) 0.02106(17) Uani 1 1 d U . .
S2 S 0.28489(7) 0.39470(4) 0.15817(3) 0.01904(17) Uani 1 1 d . . .
O1 O 0.31440(18) 0.23371(10) 0.09722(8) 0.0208(4) Uani 1 1 d . . .
O2 O 0.59661(18) 0.36139(10) 0.17599(8) 0.0197(4) Uani 1 1 d . . .
N1 N 0.4172(2) 0.37945(12) 0.04673(9) 0.0196(5) Uani 1 1 d . . .
C1 C 0.3594(3) 0.45991(18) -0.05781(13) 0.0346(8) Uani 1 1 d . . .
H1 H 0.3395 0.4879 -0.0939 0.042 Uiso 1 1 calc R . .
C2 C 0.4780(3) 0.41237(17) -0.04806(12) 0.0301(7) Uani 1 1 d . . .
H2 H 0.5403 0.4071 -0.0772 0.036 Uiso 1 1 calc R . .
C3 C 0.5045(3) 0.37244(15) 0.00528(12) 0.0219(6) Uani 1 1 d . . .
C4 C 0.6359(3) 0.32233(16) 0.02025(12) 0.0250(7) Uani 1 1 d . . .
H4A H 0.7179 0.3533 0.0398 0.030 Uiso 1 1 calc R . .
H4B H 0.6626 0.3025 -0.0174 0.030 Uiso 1 1 calc R . .
C5 C 0.4644(3) 0.19368(14) 0.02683(12) 0.0186(6) Uani 1 1 d . . .
C6 C 0.3300(3) 0.19594(14) 0.04812(12) 0.0194(6) Uani 1 1 d . . .
C7 C 0.2120(3) 0.15480(15) 0.01545(11) 0.0199(6) Uani 1 1 d . . .
C8 C 0.2390(3) 0.11356(15) -0.03400(12) 0.0214(6) Uani 1 1 d . . .
H8 H 0.1605 0.0863 -0.0558 0.026 Uiso 1 1 calc R . .
C9 C 0.3738(3) 0.10946(15) -0.05390(12) 0.0223(6) Uani 1 1 d . . .
C10 C 0.4858(3) 0.15072(15) -0.02259(12) 0.0216(6) Uani 1 1 d . . .
H10 H 0.5786 0.1499 -0.0348 0.026 Uiso 1 1 calc R . .
C11 C 0.0629(3) 0.15482(16) 0.03628(12) 0.0254(7) Uani 1 1 d . . .
C12 C 0.0759(3) 0.11179(18) 0.09591(13) 0.0343(8) Uani 1 1 d . . .
H12A H -0.0171 0.1135 0.1108 0.051 Uiso 1 1 calc R . .
H12B H 0.1511 0.1353 0.1251 0.051 Uiso 1 1 calc R . .
H12C H 0.1022 0.0592 0.0897 0.051 Uiso 1 1 calc R . .
C13 C 0.0106(3) 0.23548(17) 0.04505(15) 0.0374(8) Uani 1 1 d . . .
H13A H 0.0010 0.2627 0.0070 0.056 Uiso 1 1 calc R . .
H13B H 0.0810 0.2614 0.0748 0.056 Uiso 1 1 calc R . .
H13C H -0.0838 0.2338 0.0589 0.056 Uiso 1 1 calc R . .
C14 C -0.0543(3) 0.11592(18) -0.00869(14) 0.0373(8) Uani 1 1 d . . .
H14A H -0.1474 0.1180 0.0061 0.056 Uiso 1 1 calc R . .
H14B H -0.0271 0.0631 -0.0136 0.056 Uiso 1 1 calc R . .
H14C H -0.0629 0.1418 -0.0473 0.056 Uiso 1 1 calc R . .
C15 C 0.3919(3) 0.06025(16) -0.10865(13) 0.0275(7) Uani 1 1 d . . .
C16 C 0.5497(4) 0.0519(3) -0.1162(2) 0.0892(18) Uani 1 1 d . . .
H16A H 0.6037 0.0280 -0.0805 0.134 Uiso 1 1 calc R . .
H16B H 0.5909 0.1018 -0.1217 0.134 Uiso 1 1 calc R . .
H16C H 0.5566 0.0205 -0.1512 0.134 Uiso 1 1 calc R . .
C17 C 0.3275(5) -0.01665(19) -0.10253(18) 0.0725(14) Uani 1 1 d . . .
H17A H 0.2249 -0.0114 -0.0985 0.109 Uiso 1 1 calc R . .
H17B H 0.3795 -0.0418 -0.0671 0.109 Uiso 1 1 calc R . .
H17C H 0.3360 -0.0468 -0.1381 0.109 Uiso 1 1 calc R . .
C18 C 0.3120(5) 0.0981(2) -0.16413(15) 0.0697(13) Uani 1 1 d . . .
H18A H 0.3198 0.0668 -0.1991 0.104 Uiso 1 1 calc R . .
H18B H 0.3550 0.1477 -0.1690 0.104 Uiso 1 1 calc R . .
H18C H 0.2096 0.1042 -0.1601 0.104 Uiso 1 1 calc R . .
C19 C 0.2694(3) 0.46661(16) -0.01483(12) 0.0271(7) Uani 1 1 d . . .
H19 H 0.1873 0.4990 -0.0209 0.033 Uiso 1 1 calc R . .
C20 C 0.3021(3) 0.42497(15) 0.03724(11) 0.0206(6) Uani 1 1 d . . .
C21 C 0.2052(3) 0.42860(16) 0.08467(12) 0.0228(6) Uani 1 1 d . . .
H21A H 0.1167 0.3987 0.0709 0.027 Uiso 1 1 calc R . .
H21B H 0.1749 0.4817 0.0885 0.027 Uiso 1 1 calc R . .
C22 C 0.4268(3) 0.46063(14) 0.18080(11) 0.0169(6) Uani 1 1 d . . .
C23 C 0.5702(3) 0.43246(15) 0.18920(11) 0.0181(6) Uani 1 1 d . . .
C24 C 0.6833(3) 0.48312(15) 0.21282(11) 0.0199(6) Uani 1 1 d . . .
C25 C 0.6456(3) 0.55760(15) 0.22334(11) 0.0220(6) Uani 1 1 d . . .
H25 H 0.7214 0.5914 0.2385 0.026 Uiso 1 1 calc R . .
C26 C 0.5036(3) 0.58620(15) 0.21313(12) 0.0220(6) Uani 1 1 d . . .
C27 C 0.3945(3) 0.53522(15) 0.19258(11) 0.0198(6) Uani 1 1 d . . .
H27 H 0.2963 0.5515 0.1865 0.024 Uiso 1 1 calc R . .
C28 C 0.8406(3) 0.45504(16) 0.22573(12) 0.0236(6) Uani 1 1 d . . .
C29 C 0.8894(3) 0.42184(19) 0.16926(13) 0.0335(8) Uani 1 1 d . . .
H29A H 0.8232 0.3812 0.1535 0.050 Uiso 1 1 calc R . .
H29B H 0.9880 0.4017 0.1793 0.050 Uiso 1 1 calc R . .
H29C H 0.8881 0.4615 0.1390 0.050 Uiso 1 1 calc R . .
C30 C 0.8524(3) 0.39419(17) 0.27489(14) 0.0345(8) Uani 1 1 d . . .
H30A H 0.8262 0.4162 0.3114 0.052 Uiso 1 1 calc R . .
H30B H 0.9521 0.3752 0.2829 0.052 Uiso 1 1 calc R . .
H30C H 0.7862 0.3525 0.2616 0.052 Uiso 1 1 calc R . .
C31 C 0.9478(3) 0.51873(18) 0.24831(15) 0.0363(8) Uani 1 1 d . . .
H31A H 0.9420 0.5586 0.2181 0.054 Uiso 1 1 calc R . .
H31B H 1.0466 0.4984 0.2557 0.054 Uiso 1 1 calc R . .
H31C H 0.9228 0.5396 0.2855 0.054 Uiso 1 1 calc R . .
C32 C 0.4666(3) 0.66885(16) 0.22469(12) 0.0256(7) Uani 1 1 d . . .
C33 C 0.6017(3) 0.71548(16) 0.24858(13) 0.0329(8) Uani 1 1 d . . .
H33A H 0.6470 0.6950 0.2871 0.049 Uiso 1 1 calc R . .
H33B H 0.5735 0.7681 0.2537 0.049 Uiso 1 1 calc R . .
H33C H 0.6707 0.7132 0.2202 0.049 Uiso 1 1 calc R . .
C34 C 0.3626(4) 0.67143(18) 0.27126(15) 0.0409(9) Uani 1 1 d . . .
H34A H 0.4094 0.6481 0.3085 0.061 Uiso 1 1 calc R . .
H34B H 0.2736 0.6438 0.2560 0.061 Uiso 1 1 calc R . .
H34C H 0.3386 0.7240 0.2788 0.061 Uiso 1 1 calc R . .
C35 C 0.3930(4) 0.70570(16) 0.16636(14) 0.0371(8) Uani 1 1 d . . .
H35A H 0.3642 0.7574 0.1745 0.056 Uiso 1 1 calc R . .
H35B H 0.3069 0.6765 0.1499 0.056 Uiso 1 1 calc R . .
H35C H 0.4610 0.7067 0.1375 0.056 Uiso 1 1 calc R . .
N2 N 0.0600(4) 0.61229(19) 0.08099(17) 0.0698(11) Uani 1 1 d . . .
C36 C -0.0229(4) 0.6522(2) 0.09559(17) 0.0502(10) Uani 1 1 d . . .
C37 C -0.1314(5) 0.7031(2) 0.1134(2) 0.0686(12) Uani 1 1 d . . .
H37A H -0.1827 0.7288 0.0780 0.103 Uiso 1 1 calc R . .
H37B H -0.0835 0.7407 0.1415 0.103 Uiso 1 1 calc R . .
H37C H -0.2009 0.6742 0.1326 0.103 Uiso 1 1 calc R . .

loop_
_atom_site_aniso_label
_atom_site_aniso_U_11
_atom_site_aniso_U_22
_atom_site_aniso_U_33
_atom_site_aniso_U_23
_atom_site_aniso_U_13
_atom_site_aniso_U_12
Cu1 0.01864(19) 0.01593(19) 0.01778(19) -0.00144(14) 0.00465(13) -0.00052(14)
S1 0.0177(4) 0.0220(4) 0.0240(4) -0.0043(3) 0.0049(3) -0.0016(3)
S2 0.0183(4) 0.0194(4) 0.0204(4) -0.0004(3) 0.0061(3) -0.0010(3)
O1 0.0196(10) 0.0215(10) 0.0219(11) -0.0080(8) 0.0058(8) -0.0031(8)
O2 0.0197(10) 0.0162(10) 0.0229(10) -0.0034(8) 0.0027(8) 0.0030(8)
N1 0.0198(12) 0.0209(13) 0.0180(12) -0.0006(10) 0.0031(10) -0.0023(10)
C1 0.045(2) 0.0360(19) 0.0200(17) 0.0088(14) -0.0025(14) -0.0074(16)
C2 0.0409(19) 0.0315(18) 0.0195(16) -0.0027(14) 0.0100(14) -0.0096(15)
C3 0.0239(15) 0.0212(15) 0.0217(15) -0.0039(12) 0.0073(12) -0.0073(12)
C4 0.0240(15) 0.0272(16) 0.0266(16) -0.0036(13) 0.0125(13) -0.0072(13)
C5 0.0181(14) 0.0169(14) 0.0208(15) -0.0036(12) 0.0027(11) -0.0009(11)
C6 0.0225(15) 0.0164(14) 0.0191(15) 0.0005(12) 0.0030(12) 0.0023(12)
C7 0.0210(15) 0.0166(14) 0.0220(15) 0.0021(12) 0.0034(12) 0.0005(11)
C8 0.0208(15) 0.0202(15) 0.0216(16) -0.0024(12) -0.0014(12) -0.0031(12)
C9 0.0296(16) 0.0193(15) 0.0181(15) -0.0014(12) 0.0038(12) 0.0019(12)
C10 0.0226(15) 0.0213(15) 0.0221(15) -0.0018(12) 0.0072(12) 0.0018(12)
C11 0.0188(15) 0.0285(16) 0.0294(17) -0.0034(13) 0.0053(13) -0.0034(12)
C12 0.0313(17) 0.042(2) 0.0317(18) -0.0022(15) 0.0103(14) -0.0126(15)
C13 0.0204(16) 0.038(2) 0.056(2) -0.0039(16) 0.0146(15) 0.0012(14)
C14 0.0218(16) 0.049(2) 0.041(2) -0.0066(16) 0.0043(14) -0.0085(15)
C15 0.0330(17) 0.0255(17) 0.0241(16) -0.0079(13) 0.0049(13) -0.0021(13)
C16 0.041(2) 0.138(5) 0.093(3) -0.091(3) 0.022(2) -0.004(3)
C17 0.136(4) 0.027(2) 0.067(3) -0.0217(19) 0.058(3) -0.016(2)
C18 0.121(4) 0.066(3) 0.021(2) -0.0078(18) 0.008(2) 0.020(3)
C19 0.0315(17) 0.0246(16) 0.0233(16) 0.0054(13) -0.0020(13) -0.0006(13)
C20 0.0230(15) 0.0196(15) 0.0180(15) -0.0023(12) -0.0002(12) -0.0043(12)
C21 0.0226(15) 0.0211(15) 0.0241(16) 0.0022(12) 0.0012(12) 0.0016(12)
C22 0.0162(14) 0.0192(14) 0.0156(14) -0.0007(11) 0.0032(11) -0.0037(11)
C23 0.0224(15) 0.0200(15) 0.0122(14) 0.0008(11) 0.0035(11) -0.0005(12)
C24 0.0222(15) 0.0240(16) 0.0141(14) 0.0009(12) 0.0044(11) -0.0015(12)
C25 0.0262(16) 0.0216(15) 0.0178(15) -0.0020(12) 0.0023(12) -0.0079(12)
C26 0.0305(16) 0.0209(15) 0.0157(14) 0.0004(12) 0.0062(12) -0.0016(13)
C27 0.0199(15) 0.0234(16) 0.0172(14) -0.0002(12) 0.0063(12) 0.0033(12)
C28 0.0209(15) 0.0246(16) 0.0248(16) 0.0000(12) 0.0016(12) -0.0012(12)
C29 0.0197(16) 0.048(2) 0.0346(18) -0.0030(15) 0.0082(13) 0.0028(14)
C30 0.0278(17) 0.0379(19) 0.0351(19) 0.0085(15) -0.0034(14) -0.0006(14)
C31 0.0251(17) 0.0364(19) 0.045(2) 0.0010(15) -0.0039(14) -0.0059(14)
C32 0.0362(17) 0.0180(15) 0.0237(16) -0.0010(12) 0.0080(13) -0.0001(13)
C33 0.052(2) 0.0194(16) 0.0278(18) -0.0054(13) 0.0083(15) -0.0026(14)
C34 0.059(2) 0.0232(17) 0.047(2) -0.0104(15) 0.0285(18) 0.0013(16)
C35 0.053(2) 0.0202(17) 0.0369(19) -0.0017(14) 0.0031(16) 0.0038(15)
N2 0.058(2) 0.039(2) 0.105(3) -0.0011(19) -0.010(2) 0.0074(17)
C36 0.054(2) 0.032(2) 0.060(3) 0.0081(19) -0.004(2) 0.0005(19)
C37 0.084(3) 0.052(3) 0.075(3) 0.009(2) 0.027(3) 0.011(2)

loop_
_atom_type_symbol
_atom_type_description
_atom_type_scat_dispersion_real
_atom_type_scat_dispersion_imag
_atom_type_scat_source
C C 0.0033 0.0016 'International Tables Vol C Tables 4.2.6.8 and 6.1.1.4'
H H 0.0000 0.0000 'International Tables Vol C Tables 4.2.6.8 and 6.1.1.4'
N N 0.0061 0.0033 'International Tables Vol C Tables 4.2.6.8 and 6.1.1.4'
O O 0.0106 0.0060 'International Tables Vol C Tables 4.2.6.8 and 6.1.1.4'
Cu Cu 0.3201 1.2651 'International Tables Vol C Tables 4.2.6.8 and 6.1.1.4'
S S 0.1246 0.1234 'International Tables Vol C Tables 4.2.6.8 and 6.1.1.4'

loop_
_geom_angle_atom_site_label_1
_geom_angle_atom_site_label_2
_geom_angle_atom_site_label_3
_geom_angle
_geom_angle_site_symmetry_1
_geom_angle_site_symmetry_3
_geom_angle_publ_flag
O1 Cu1 O2 162.92(8) . . ?
O1 Cu1 N1 96.01(8) . . ?
O2 Cu1 N1 101.05(8) . . ?
O1 Cu1 S1 85.98(5) . . ?
O2 Cu1 S1 97.25(5) . . ?
N1 Cu1 S1 81.89(6) . . ?
O1 Cu1 S2 96.17(6) . . ?
O2 Cu1 S2 85.71(5) . . ?
N1 Cu1 S2 80.93(6) . . ?
S1 Cu1 S2 162.81(3) . . ?
C5 S1 C4 102.22(13) . . ?
C5 S1 Cu1 91.99(9) . . ?
C4 S1 Cu1 96.19(9) . . ?
C22 S2 C21 103.14(12) . . ?
C22 S2 Cu1 91.23(9) . . ?
C21 S2 Cu1 97.71(9) . . ?
C6 O1 Cu1 119.07(16) . . ?
C23 O2 Cu1 118.95(16) . . ?
C3 N1 C20 120.3(2) . . ?
C3 N1 Cu1 119.32(18) . . ?
C20 N1 Cu1 120.12(17) . . ?
C2 C1 C19 119.8(3) . . ?
C2 C1 H1 120.1 . . ?
C19 C1 H1 120.1 . . ?
C1 C2 C3 118.7(3) . . ?
C1 C2 H2 120.7 . . ?
C3 C2 H2 120.7 . . ?
N1 C3 C2 121.1(3) . . ?
N1 C3 C4 117.2(2) . . ?
C2 C3 C4 121.6(2) . . ?
C3 C4 S1 114.62(18) . . ?
C3 C4 H4A 108.6 . . ?
S1 C4 H4A 108.6 . . ?
C3 C4 H4B 108.6 . . ?
S1 C4 H4B 108.6 . . ?
H4A C4 H4B 107.6 . . ?
C10 C5 C6 122.4(2) . . ?
C10 C5 S1 120.4(2) . . ?
C6 C5 S1 117.12(19) . . ?
O1 C6 C7 121.1(2) . . ?
O1 C6 C5 121.3(2) . . ?
C7 C6 C5 117.5(2) . . ?
C6 C7 C8 117.6(2) . . ?
C6 C7 C11 120.2(2) . . ?
C8 C7 C11 122.2(2) . . ?
C9 C8 C7 124.7(2) . . ?
C9 C8 H8 117.7 . . ?
C7 C8 H8 117.7 . . ?
C8 C9 C10 117.0(2) . . ?
C8 C9 C15 120.1(2) . . ?
C10 C9 C15 122.9(2) . . ?
C5 C10 C9 120.8(2) . . ?
C5 C10 H10 119.6 . . ?
C9 C10 H10 119.6 . . ?
C14 C11 C13 107.2(2) . . ?
C14 C11 C7 112.4(2) . . ?
C13 C11 C7 111.2(2) . . ?
C14 C11 C12 108.1(2) . . ?
C13 C11 C12 109.4(2) . . ?
C7 C11 C12 108.5(2) . . ?
C11 C12 H12A 109.5 . . ?
C11 C12 H12B 109.5 . . ?
H12A C12 H12B 109.5 . . ?
C11 C12 H12C 109.5 . . ?
H12A C12 H12C 109.5 . . ?
H12B C12 H12C 109.5 . . ?
C11 C13 H13A 109.5 . . ?
C11 C13 H13B 109.5 . . ?
H13A C13 H13B 109.5 . . ?
C11 C13 H13C 109.5 . . ?
H13A C13 H13C 109.5 . . ?
H13B C13 H13C 109.5 . . ?
C11 C14 H14A 109.5 . . ?
C11 C14 H14B 109.5 . . ?
H14A C14 H14B 109.5 . . ?
C11 C14 H14C 109.5 . . ?
H14A C14 H14C 109.5 . . ?
H14B C14 H14C 109.5 . . ?
C17 C15 C18 109.0(3) . . ?
C17 C15 C9 110.0(2) . . ?
C18 C15 C9 108.4(2) . . ?
C17 C15 C16 109.3(3) . . ?
C18 C15 C16 108.1(3) . . ?
C9 C15 C16 112.0(2) . . ?
C15 C16 H16A 109.5 . . ?
C15 C16 H16B 109.5 . . ?
H16A C16 H16B 109.5 . . ?
C15 C16 H16C 109.5 . . ?
H16A C16 H16C 109.5 . . ?
H16B C16 H16C 109.5 . . ?
C15 C17 H17A 109.5 . . ?
C15 C17 H17B 109.5 . . ?
H17A C17 H17B 109.5 . . ?
C15 C17 H17C 109.5 . . ?
H17A C17 H17C 109.5 . . ?
H17B C17 H17C 109.5 . . ?
C15 C18 H18A 109.5 . . ?
C15 C18 H18B 109.5 . . ?
H18A C18 H18B 109.5 . . ?
C15 C18 H18C 109.5 . . ?
H18A C18 H18C 109.5 . . ?
H18B C18 H18C 109.5 . . ?
C1 C19 C20 118.4(3) . . ?
C1 C19 H19 120.8 . . ?
C20 C19 H19 120.8 . . ?
N1 C20 C19 121.7(2) . . ?
N1 C20 C21 117.8(2) . . ?
C19 C20 C21 120.5(2) . . ?
C20 C21 S2 115.71(18) . . ?
C20 C21 H21A 108.4 . . ?
S2 C21 H21A 108.4 . . ?
C20 C21 H21B 108.4 . . ?
S2 C21 H21B 108.4 . . ?
H21A C21 H21B 107.4 . . ?
C23 C22 C27 122.6(2) . . ?
C23 C22 S2 116.94(19) . . ?
C27 C22 S2 120.4(2) . . ?
C24 C23 O2 122.0(2) . . ?
C24 C23 C22 117.3(2) . . ?
O2 C23 C22 120.7(2) . . ?
C23 C24 C25 117.9(2) . . ?
C23 C24 C28 119.9(2) . . ?
C25 C24 C28 122.2(2) . . ?
C26 C25 C24 124.7(3) . . ?
C26 C25 H25 117.6 . . ?
C24 C25 H25 117.6 . . ?
C25 C26 C27 116.4(2) . . ?
C25 C26 C32 123.2(2) . . ?
C27 C26 C32 120.4(2) . . ?
C26 C27 C22 120.9(2) . . ?
C26 C27 H27 119.5 . . ?
C22 C27 H27 119.5 . . ?
C24 C28 C31 112.2(2) . . ?
C24 C28 C29 111.3(2) . . ?
C31 C28 C29 107.2(2) . . ?
C24 C28 C30 108.9(2) . . ?
C31 C28 C30 107.6(2) . . ?
C29 C28 C30 109.6(2) . . ?
C28 C29 H29A 109.5 . . ?
C28 C29 H29B 109.5 . . ?
H29A C29 H29B 109.5 . . ?
C28 C29 H29C 109.5 . . ?
H29A C29 H29C 109.5 . . ?
H29B C29 H29C 109.5 . . ?
C28 C30 H30A 109.5 . . ?
C28 C30 H30B 109.5 . . ?
H30A C30 H30B 109.5 . . ?
C28 C30 H30C 109.5 . . ?
H30A C30 H30C 109.5 . . ?
H30B C30 H30C 109.5 . . ?
C28 C31 H31A 109.5 . . ?
C28 C31 H31B 109.5 . . ?
H31A C31 H31B 109.5 . . ?
C28 C31 H31C 109.5 . . ?
H31A C31 H31C 109.5 . . ?
H31B C31 H31C 109.5 . . ?
C33 C32 C26 112.3(2) . . ?
C33 C32 C34 108.2(2) . . ?
C26 C32 C34 109.1(2) . . ?
C33 C32 C35 107.9(2) . . ?
C26 C32 C35 109.9(2) . . ?
C34 C32 C35 109.3(3) . . ?
C32 C33 H33A 109.5 . . ?
C32 C33 H33B 109.5 . . ?
H33A C33 H33B 109.5 . . ?
C32 C33 H33C 109.5 . . ?
H33A C33 H33C 109.5 . . ?
H33B C33 H33C 109.5 . . ?
C32 C34 H34A 109.5 . . ?
C32 C34 H34B 109.5 . . ?
H34A C34 H34B 109.5 . . ?
C32 C34 H34C 109.5 . . ?
H34A C34 H34C 109.5 . . ?
H34B C34 H34C 109.5 . . ?
C32 C35 H35A 109.5 . . ?
C32 C35 H35B 109.5 . . ?
H35A C35 H35B 109.5 . . ?
C32 C35 H35C 109.5 . . ?
H35A C35 H35C 109.5 . . ?
H35B C35 H35C 109.5 . . ?
N2 C36 C37 178.9(5) . . ?
C36 C37 H37A 109.5 . . ?
C36 C37 H37B 109.5 . . ?
H37A C37 H37B 109.5 . . ?
C36 C37 H37C 109.5 . . ?
H37A C37 H37C 109.5 . . ?
H37B C37 H37C 109.5 . . ?

loop_
_geom_bond_atom_site_label_1
_geom_bond_atom_site_label_2
_geom_bond_distance
_geom_bond_site_symmetry_2
_geom_bond_publ_flag
Cu1 O1 1.8766(17) . ?
Cu1 O2 1.8782(17) . ?
Cu1 N1 2.204(2) . ?
Cu1 S1 2.4017(7) . ?
Cu1 S2 2.3990(7) . ?
S1 C5 1.772(3) . ?
S1 C4 1.829(3) . ?
S2 C22 1.781(3) . ?
S2 C21 1.818(3) . ?
O1 C6 1.326(3) . ?
O2 C23 1.327(3) . ?
N1 C3 1.340(3) . ?
N1 C20 1.334(3) . ?
C1 C2 1.381(4) . ?
C1 C19 1.386(4) . ?
C1 H1 0.9500 . ?
C2 C3 1.389(4) . ?
C2 H2 0.9500 . ?
C3 C4 1.510(4) . ?
C4 H4A 0.9900 . ?
C4 H4B 0.9900 . ?
C5 C10 1.394(4) . ?
C5 C6 1.412(4) . ?
C6 C7 1.428(4) . ?
C7 C8 1.393(4) . ?
C7 C11 1.537(4) . ?
C8 C9 1.402(4) . ?
C8 H8 0.9500 . ?
C9 C10 1.379(4) . ?
C9 C15 1.547(4) . ?
C10 H10 0.9500 . ?
C11 C14 1.538(4) . ?
C11 C13 1.533(4) . ?
C11 C12 1.540(4) . ?
C12 H12A 0.9800 . ?
C12 H12B 0.9800 . ?
C12 H12C 0.9800 . ?
C13 H13A 0.9800 . ?
C13 H13B 0.9800 . ?
C13 H13C 0.9800 . ?
C14 H14A 0.9800 . ?
C14 H14B 0.9800 . ?
C14 H14C 0.9800 . ?
C15 C17 1.505(4) . ?
C15 C18 1.515(4) . ?
C15 C16 1.516(4) . ?
C16 H16A 0.9800 . ?
C16 H16B 0.9800 . ?
C16 H16C 0.9800 . ?
C17 H17A 0.9800 . ?
C17 H17B 0.9800 . ?
C17 H17C 0.9800 . ?
C18 H18A 0.9800 . ?
C18 H18B 0.9800 . ?
C18 H18C 0.9800 . ?
C19 C20 1.385(4) . ?
C19 H19 0.9500 . ?
C20 C21 1.509(4) . ?
C21 H21A 0.9900 . ?
C21 H21B 0.9900 . ?
C22 C23 1.413(4) . ?
C22 C27 1.391(4) . ?
C23 C24 1.426(4) . ?
C24 C25 1.396(4) . ?
C24 C28 1.534(4) . ?
C25 C26 1.403(4) . ?
C25 H25 0.9500 . ?
C26 C27 1.387(4) . ?
C26 C32 1.537(4) . ?
C27 H27 0.9500 . ?
C28 C31 1.542(4) . ?
C28 C29 1.540(4) . ?
C28 C30 1.542(4) . ?
C29 H29A 0.9800 . ?
C29 H29B 0.9800 . ?
C29 H29C 0.9800 . ?
C30 H30A 0.9800 . ?
C30 H30B 0.9800 . ?
C30 H30C 0.9800 . ?
C31 H31A 0.9800 . ?
C31 H31B 0.9800 . ?
C31 H31C 0.9800 . ?
C32 C33 1.534(4) . ?
C32 C34 1.541(4) . ?
C32 C35 1.538(4) . ?
C33 H33A 0.9800 . ?
C33 H33B 0.9800 . ?
C33 H33C 0.9800 . ?
C34 H34A 0.9800 . ?
C34 H34B 0.9800 . ?
C34 H34C 0.9800 . ?
C35 H35A 0.9800 . ?
C35 H35B 0.9800 . ?
C35 H35C 0.9800 . ?
N2 C36 1.135(5) . ?
C36 C37 1.459(5) . ?
C37 H37A 0.9800 . ?
C37 H37B 0.9800 . ?
C37 H37C 0.9800 . ?

loop_
_geom_torsion_atom_site_label_1
_geom_torsion_atom_site_label_2
_geom_torsion_atom_site_label_3
_geom_torsion_atom_site_label_4
_geom_torsion
_geom_torsion_site_symmetry_1
_geom_torsion_site_symmetry_2
_geom_torsion_site_symmetry_3
_geom_torsion_site_symmetry_4
_geom_torsion_publ_flag
O1 Cu1 S1 C5 15.80(10) . . . . ?
O2 Cu1 S1 C5 178.95(10) . . . . ?
N1 Cu1 S1 C5 -80.86(10) . . . . ?
S2 Cu1 S1 C5 -82.07(12) . . . . ?
O1 Cu1 S1 C4 118.32(11) . . . . ?
O2 Cu1 S1 C4 -78.54(11) . . . . ?
N1 Cu1 S1 C4 21.66(11) . . . . ?
S2 Cu1 S1 C4 20.44(13) . . . . ?
O1 Cu1 S2 C22 -177.39(10) . . . . ?
O2 Cu1 S2 C22 19.65(10) . . . . ?
N1 Cu1 S2 C22 -82.27(10) . . . . ?
S1 Cu1 S2 C22 -81.05(12) . . . . ?
O1 Cu1 S2 C21 -73.96(11) . . . . ?
O2 Cu1 S2 C21 123.08(10) . . . . ?
N1 Cu1 S2 C21 21.17(11) . . . . ?
S1 Cu1 S2 C21 22.38(13) . . . . ?
O2 Cu1 O1 C6 -122.1(3) . . . . ?
N1 Cu1 O1 C6 60.96(18) . . . . ?
S1 Cu1 O1 C6 -20.43(17) . . . . ?
S2 Cu1 O1 C6 142.44(17) . . . . ?
O1 Cu1 O2 C23 -120.3(3) . . . . ?
N1 Cu1 O2 C23 56.59(18) . . . . ?
S1 Cu1 O2 C23 139.69(17) . . . . ?
S2 Cu1 O2 C23 -23.29(17) . . . . ?
O1 Cu1 N1 C3 -96.40(19) . . . . ?
O2 Cu1 N1 C3 84.50(19) . . . . ?
S1 Cu1 N1 C3 -11.35(18) . . . . ?
S2 Cu1 N1 C3 168.29(19) . . . . ?
O1 Cu1 N1 C20 77.49(19) . . . . ?
O2 Cu1 N1 C20 -101.60(19) . . . . ?
S1 Cu1 N1 C20 162.55(19) . . . . ?
S2 Cu1 N1 C20 -17.82(18) . . . . ?
C19 C1 C2 C3 -0.3(4) . . . . ?
C20 N1 C3 C2 0.4(4) . . . . ?
Cu1 N1 C3 C2 174.3(2) . . . . ?
C20 N1 C3 C4 177.6(2) . . . . ?
Cu1 N1 C3 C4 -8.5(3) . . . . ?
C1 C2 C3 N1 0.0(4) . . . . ?
C1 C2 C3 C4 -177.1(3) . . . . ?
N1 C3 C4 S1 31.6(3) . . . . ?
C2 C3 C4 S1 -151.2(2) . . . . ?
C5 S1 C4 C3 59.2(2) . . . . ?
Cu1 S1 C4 C3 -34.2(2) . . . . ?
C4 S1 C5 C10 75.1(2) . . . . ?
Cu1 S1 C5 C10 171.8(2) . . . . ?
C4 S1 C5 C6 -109.4(2) . . . . ?
Cu1 S1 C5 C6 -12.6(2) . . . . ?
Cu1 O1 C6 C7 -163.67(19) . . . . ?
Cu1 O1 C6 C5 17.6(3) . . . . ?
C10 C5 C6 O1 176.1(2) . . . . ?
S1 C5 C6 O1 0.6(3) . . . . ?
C10 C5 C6 C7 -2.7(4) . . . . ?
S1 C5 C6 C7 -178.18(19) . . . . ?
O1 C6 C7 C8 -176.9(2) . . . . ?
C5 C6 C7 C8 1.9(4) . . . . ?
O1 C6 C7 C11 1.1(4) . . . . ?
C5 C6 C7 C11 179.9(2) . . . . ?
C6 C7 C8 C9 0.1(4) . . . . ?
C11 C7 C8 C9 -177.9(3) . . . . ?
C7 C8 C9 C10 -1.4(4) . . . . ?
C7 C8 C9 C15 178.6(3) . . . . ?
C6 C5 C10 C9 1.5(4) . . . . ?
S1 C5 C10 C9 176.8(2) . . . . ?
C8 C9 C10 C5 0.6(4) . . . . ?
C15 C9 C10 C5 -179.4(2) . . . . ?
C6 C7 C11 C14 172.8(2) . . . . ?
C8 C7 C11 C14 -9.3(4) . . . . ?
C6 C7 C11 C13 52.6(3) . . . . ?
C8 C7 C11 C13 -129.5(3) . . . . ?
C6 C7 C11 C12 -67.7(3) . . . . ?
C8 C7 C11 C12 110.2(3) . . . . ?
C8 C9 C15 C17 -47.8(4) . . . . ?
C10 C9 C15 C17 132.1(3) . . . . ?
C8 C9 C15 C18 71.2(4) . . . . ?
C10 C9 C15 C18 -108.9(3) . . . . ?
C8 C9 C15 C16 -169.6(3) . . . . ?
C10 C9 C15 C16 10.3(4) . . . . ?
C2 C1 C19 C20 0.1(4) . . . . ?
C3 N1 C20 C19 -0.6(4) . . . . ?
Cu1 N1 C20 C19 -174.4(2) . . . . ?
C3 N1 C20 C21 178.1(2) . . . . ?
Cu1 N1 C20 C21 4.2(3) . . . . ?
C1 C19 C20 N1 0.3(4) . . . . ?
C1 C19 C20 C21 -178.3(3) . . . . ?
N1 C20 C21 S2 18.6(3) . . . . ?
C19 C20 C21 S2 -162.7(2) . . . . ?
C22 S2 C21 C20 65.4(2) . . . . ?
Cu1 S2 C21 C20 -27.7(2) . . . . ?
C21 S2 C22 C23 -116.1(2) . . . . ?
Cu1 S2 C22 C23 -17.85(19) . . . . ?
C21 S2 C22 C27 67.4(2) . . . . ?
Cu1 S2 C22 C27 165.6(2) . . . . ?
Cu1 O2 C23 C24 -163.40(19) . . . . ?
Cu1 O2 C23 C22 17.3(3) . . . . ?
C27 C22 C23 C24 2.4(4) . . . . ?
S2 C22 C23 C24 -174.09(18) . . . . ?
C27 C22 C23 O2 -178.3(2) . . . . ?
S2 C22 C23 O2 5.2(3) . . . . ?
O2 C23 C24 C25 177.7(2) . . . . ?
C22 C23 C24 C25 -2.9(4) . . . . ?
O2 C23 C24 C28 -2.2(4) . . . . ?
C22 C23 C24 C28 177.2(2) . . . . ?
C23 C24 C25 C26 0.9(4) . . . . ?
C28 C24 C25 C26 -179.2(2) . . . . ?
C24 C25 C26 C27 1.8(4) . . . . ?
C24 C25 C26 C32 -179.4(2) . . . . ?
C25 C26 C27 C22 -2.4(4) . . . . ?
C32 C26 C27 C22 178.7(2) . . . . ?
C23 C22 C27 C26 0.4(4) . . . . ?
S2 C22 C27 C26 176.7(2) . . . . ?
C23 C24 C28 C31 177.4(2) . . . . ?
C25 C24 C28 C31 -2.5(4) . . . . ?
C23 C24 C28 C29 57.3(3) . . . . ?
C25 C24 C28 C29 -122.6(3) . . . . ?
C23 C24 C28 C30 -63.6(3) . . . . ?
C25 C24 C28 C30 116.5(3) . . . . ?
C25 C26 C32 C33 -0.2(4) . . . . ?
C27 C26 C32 C33 178.7(2) . . . . ?
C25 C26 C32 C34 -120.1(3) . . . . ?
C27 C26 C32 C34 58.7(3) . . . . ?
C25 C26 C32 C35 120.0(3) . . . . ?
C27 C26 C32 C35 -61.2(3) . . . . ?
